data_7208214
loop_
_publ_author_name
'Sie, Ming-Jhe'
'Chang, Yin-Jui'
'Cheng, Po-Wen'
'Kuo, Po-Ting'
'Yeh, Chun-Wei'
'Cheng, Chi-Feng'
'Chen, Jhy-Der'
'Wang, Ju-Chun'

_publ_section_title
;
 Interpenetrated and polycatenated nets of Cd(ii) coordination networks
 from mixed N,N&#x2032;-dipyridyladipoamide and dicarboxylate ligands
;
_journal_issue 17
_journal_name_full CrystEngComm
_journal_page_first 5505
_journal_paper_doi 10.1039/c2ce25202c
_journal_volume 14
_journal_year 2012
_chemical_formula_sum 'C30 H29 Cd N4 O9.5 S'
_chemical_formula_weight 742.03
_chemical_name_systematic
;
?
;
_space_group_IT_number 2
_symmetry_cell_setting triclinic
_symmetry_space_group_name_Hall '-P 1'
_symmetry_space_group_name_H-M 'P -1'
_atom_sites_solution_hydrogens geom
_atom_sites_solution_primary direct
_atom_sites_solution_secondary difmap
_audit_creation_method SHELXL-97
_cell_angle_alpha 78.5410(10)
_cell_angle_beta 82.9790(10)
_cell_angle_gamma 89.2230(10)
_cell_formula_units_Z 2
_cell_length_a 7.9666(2)
_cell_length_b 13.4111(4)
_cell_length_c 14.7643(4)
_cell_measurement_reflns_used 9886
_cell_measurement_temperature 296(2)
_cell_measurement_theta_max 28.32
_cell_measurement_theta_min 2.30
_cell_volume 1534.30(7)
_computing_cell_refinement 'SAINT V7.68A (Bruker AXS, 2010)'
_computing_data_collection 'APEX2 (Bruker AXS, 2010)'
_computing_data_reduction 'SAINT V7.68A (Bruker AXS, 2010)'
_computing_molecular_graphics 'SHELXTL (Sheldrick, 2008)'
_computing_publication_material 'SHELXTL (Sheldrick, 2008)'
_computing_structure_refinement 'SHELXL-97 (Sheldrick, 2008)'
_computing_structure_solution 'SHELXS-97 (Sheldrick, 2008)'
_diffrn_ambient_temperature 296(2)
_diffrn_measured_fraction_theta_full 1.000
_diffrn_measured_fraction_theta_max 1.000
_diffrn_measurement_device_type 'CCD area detector'
_diffrn_measurement_method 'phi and omega scans'
_diffrn_radiation_monochromator graphite
_diffrn_radiation_source 'fine-focus sealed tube'
_diffrn_radiation_type MoK\a
_diffrn_radiation_wavelength 0.71073
_diffrn_reflns_av_R_equivalents 0.0399
_diffrn_reflns_av_sigmaI/netI 0.0339
_diffrn_reflns_limit_h_max 10
_diffrn_reflns_limit_h_min -10
_diffrn_reflns_limit_k_max 16
_diffrn_reflns_limit_k_min -16
_diffrn_reflns_limit_l_max 18
_diffrn_reflns_limit_l_min -18
_diffrn_reflns_number 23651
_diffrn_reflns_theta_full 26.50
_diffrn_reflns_theta_max 26.50
_diffrn_reflns_theta_min 1.55
_exptl_absorpt_coefficient_mu 0.842
_exptl_absorpt_correction_T_max 1.000
_exptl_absorpt_correction_T_min 0.7111
_exptl_absorpt_correction_type multi-scan
_exptl_absorpt_process_details 'SADABS V2008/1 (Bruker AXS, 2008)'
_exptl_crystal_colour colourless
_exptl_crystal_density_diffrn 1.606
_exptl_crystal_density_method 'not measured'
_exptl_crystal_description block
_exptl_crystal_F_000 754
_exptl_crystal_size_max 0.30
_exptl_crystal_size_mid 0.30
_exptl_crystal_size_min 0.20
_refine_diff_density_max 1.070
_refine_diff_density_min -0.706
_refine_diff_density_rms 0.063
_refine_ls_extinction_method none
_refine_ls_goodness_of_fit_ref 1.033
_refine_ls_hydrogen_treatment constr
_refine_ls_matrix_type full
_refine_ls_number_parameters 477
_refine_ls_number_reflns 6345
_refine_ls_number_restraints 0
_refine_ls_restrained_S_all 1.033
_refine_ls_R_factor_all 0.0399
_refine_ls_R_factor_gt 0.0338
_refine_ls_shift/su_max 0.001
_refine_ls_shift/su_mean 0.000
_refine_ls_structure_factor_coef Fsqd
_refine_ls_weighting_details 'calc w=1/[\s^2^(Fo^2^)+(0.0373P)^2^+1.2354P] where P=(Fo^2^+2Fc^2^)/3'
_refine_ls_weighting_scheme calc
_refine_ls_wR_factor_gt 0.0830
_refine_ls_wR_factor_ref 0.0880
_reflns_number_gt 5607
_reflns_number_total 6345
_reflns_threshold_expression >2sigma(I)
_cod_data_source_file c2ce25202c.txt
_cod_data_source_block 4
_cod_depositor_comments
;
The following automatic conversions were performed:

'_symmetry_cell_setting' value 'Triclinic' changed to 'triclinic'
according to /home/saulius/struct/CIF-dictionaries/cif_core.dic
dictionary named 'cif_core.dic' version 2.4.1 from 2010-06-29.

Automatic conversion script
Id: cif_fix_values 1891 2012-01-12 08:04:46Z andrius 
;
_cod_original_sg_symbol_H-M P-1
_cod_original_formula_sum 'C30 H29 Cd N4 O9.50 S'
_cod_database_code 7208214

loop_
_symmetry_equiv_pos_as_xyz
'x, y, z'
'-x, -y, -z'

loop_
_atom_site_label
_atom_site_type_symbol
_atom_site_fract_x
_atom_site_fract_y
_atom_site_fract_z
_atom_site_U_iso_or_equiv
_atom_site_adp_type
_atom_site_occupancy
_atom_site_symmetry_multiplicity
_atom_site_calc_flag
_atom_site_refinement_flags
_atom_site_disorder_assembly
_atom_site_disorder_group
Cd Cd 0.65367(2) 0.653711(15) 0.836747(13) 0.04040(8) Uani 1 1 d . . .
S S 1.51481(11) 0.86009(7) 0.42397(6) 0.0599(2) Uani 1 1 d . . .
O1 O 0.9366(3) 0.6827(2) 1.28699(18) 0.0689(7) Uani 1 1 d . B .
O2 O -0.0956(15) 0.8834(11) 1.0582(6) 0.062(2) Uani 0.50 1 d P A 1
O3 O 0.7767(6) 0.7853(4) 0.7066(3) 0.0480(12) Uiso 0.50 1 d P B 1
O2' O -0.1071(16) 0.8915(11) 1.0151(9) 0.057(4) Uani 0.50 1 d P B 2
O3' O 0.8054(6) 0.8019(4) 0.7304(3) 0.0478(12) Uiso 0.50 1 d P B 2
O4 O 0.9287(3) 0.65764(17) 0.76911(15) 0.0547(5) Uani 1 1 d . B .
O5 O 1.6709(3) 0.8460(2) 0.4639(2) 0.0809(8) Uani 1 1 d . . .
O6 O 1.4839(4) 0.95391(19) 0.3631(2) 0.0841(9) Uani 1 1 d . . .
O7 O 1.4603(3) 0.42569(18) 0.26648(17) 0.0622(6) Uani 1 1 d . . .
O8 O 1.377(2) 0.5364(19) 0.1527(19) 0.051(3) Uani 0.50 1 d P . 1
O8' O 1.333(2) 0.525(2) 0.1568(19) 0.057(3) Uani 0.50 1 d P . 2
N1 N 0.7182(3) 0.61238(17) 0.98591(16) 0.0427(5) Uani 1 1 d . B .
N2 N 0.9253(3) 0.53432(19) 1.23682(16) 0.0467(6) Uani 1 1 d . B .
H2A H 0.9499 0.4709 1.2507 0.056 Uiso 1 1 calc R . .
N3 N 0.4478(3) 0.76528(17) 0.86721(17) 0.0431(5) Uani 1 1 d . B .
N4 N -0.0205(14) 0.9115(8) 0.9014(7) 0.060(2) Uani 0.50 1 d P A 1
H4C H -0.0648 0.9367 0.8517 0.072 Uiso 0.50 1 calc PR A 1
N4' N 0.0102(12) 0.9380(8) 0.8638(6) 0.0489(19) Uani 0.50 1 d P B 2
H4'A H 0.0041 0.9755 0.8099 0.059 Uiso 0.50 1 calc PR B 2
C1 C 0.7740(4) 0.5188(2) 1.0178(2) 0.0495(7) Uani 1 1 d . . .
H1A H 0.7673 0.4696 0.9820 0.059 Uiso 1 1 calc R B .
C2 C 0.8403(4) 0.4921(2) 1.1002(2) 0.0481(7) Uani 1 1 d . B .
H2B H 0.8753 0.4258 1.1202 0.058 Uiso 1 1 calc R . .
C3 C 0.8551(3) 0.5649(2) 1.15404(18) 0.0406(6) Uani 1 1 d . . .
C4 C 0.7957(4) 0.6614(2) 1.1222(2) 0.0459(6) Uani 1 1 d . B .
H4A H 0.8008 0.7124 1.1564 0.055 Uiso 1 1 calc R . .
C5 C 0.7292(4) 0.6803(2) 1.0391(2) 0.0458(7) Uani 1 1 d . . .
H5A H 0.6890 0.7453 1.0187 0.055 Uiso 1 1 calc R B .
C6 C 0.9598(4) 0.5921(3) 1.2986(2) 0.0511(7) Uani 1 1 d . . .
C7 C 1.0229(5) 0.5306(3) 1.3854(2) 0.0674(10) Uani 1 1 d . B .
H7A H 1.1021 0.4821 1.3661 0.081 Uiso 0.50 1 d PR C 1
H7B H 1.0845 0.5760 1.4124 0.081 Uiso 0.50 1 d PR C 1
H7C H 0.9442 0.4765 1.4136 0.081 Uiso 0.50 1 d PR C 2
H7D H 1.1294 0.5008 1.3683 0.081 Uiso 0.50 1 d PR C 2
C8 C 0.9029(9) 0.4769(7) 1.4591(4) 0.079(3) Uani 0.50 1 d P B 1
H8A H 0.8277 0.5268 1.4795 0.095 Uiso 0.50 1 d PR B 1
H8B H 0.8373 0.4355 1.4302 0.095 Uiso 0.50 1 d PR B 1
C8' C 1.0439(10) 0.5928(6) 1.4540(5) 0.069(2) Uani 0.50 1 d P B 2
H8'A H 1.1292 0.6439 1.4282 0.083 Uiso 0.50 1 d PR B 2
H8'B H 0.9396 0.6261 1.4688 0.083 Uiso 0.50 1 d PR B 2
C9 C 0.3329(4) 0.7435(2) 0.9422(2) 0.0517(7) Uani 1 1 d . . .
H9A H 0.3555 0.6908 0.9903 0.062 Uiso 1 1 calc R B .
C10 C 0.1831(4) 0.7945(3) 0.9524(3) 0.0646(10) Uani 1 1 d . B .
H10A H 0.1068 0.7766 1.0061 0.078 Uiso 1 1 calc R . .
C11 C 0.1479(4) 0.8735(3) 0.8811(3) 0.0650(10) Uani 1 1 d . . .
C12 C 0.2693(5) 0.8989(3) 0.8053(3) 0.0668(10) Uani 1 1 d . B .
H12A H 0.2524 0.9535 0.7576 0.080 Uiso 1 1 calc R . .
C13 C 0.4148(4) 0.8437(2) 0.8002(2) 0.0528(7) Uani 1 1 d . . .
H13A H 0.4942 0.8614 0.7479 0.063 Uiso 1 1 calc R B .
C14 C -0.128(2) 0.9172(9) 0.9819(14) 0.050(6) Uani 0.50 1 d P A 1
C15 C -0.2903(12) 0.9766(7) 0.9580(7) 0.064(2) Uani 0.50 1 d P A 1
H15A H -0.2656 1.0490 0.9442 0.077 Uiso 0.50 1 calc PR A 1
H15B H -0.3268 0.9584 0.9030 0.077 Uiso 0.50 1 calc PR A 1
C16 C -0.4307(10) 0.9528(6) 1.0381(8) 0.062(2) Uani 0.50 1 d P . 1
H16A H -0.4637 0.8824 1.0493 0.074 Uiso 0.50 1 d PR . 1
H16B H -0.3925 0.9666 1.0936 0.074 Uiso 0.50 1 d PR . 1
C14' C -0.1153(17) 0.9387(10) 0.9373(8) 0.043(3) Uani 0.50 1 d P B 2
C15' C -0.2654(12) 1.0024(7) 0.9069(7) 0.058(2) Uani 0.50 1 d P B 2
H15C H -0.2350 1.0740 0.8949 0.070 Uiso 0.50 1 calc PR B 2
H15D H -0.2952 0.9863 0.8496 0.070 Uiso 0.50 1 calc PR B 2
C16' C -0.4158(11) 0.9815(7) 0.9815(7) 0.061(2) Uani 0.50 1 d P . 2
H16C H -0.4493 0.9114 0.9908 0.074 Uiso 0.50 1 d PR . 2
H16D H -0.3825 0.9934 1.0388 0.074 Uiso 0.50 1 d PR . 2
C17 C 0.9202(4) 0.7420(2) 0.7154(2) 0.0454(6) Uani 1 1 d . B .
C18 C 1.0712(4) 0.7777(2) 0.6456(2) 0.0444(6) Uani 1 1 d . . .
C19 C 1.0546(5) 0.8523(3) 0.5685(3) 0.0688(10) Uani 1 1 d . B .
H19A H 0.9510 0.8837 0.5612 0.083 Uiso 1 1 calc R . .
C20 C 1.1923(5) 0.8804(3) 0.5019(3) 0.0716(11) Uani 1 1 d . . .
H20A H 1.1816 0.9299 0.4491 0.086 Uiso 1 1 calc R B .
C21 C 1.3453(4) 0.8344(2) 0.5146(2) 0.0502(7) Uani 1 1 d . B .
C22 C 1.3645(4) 0.7622(3) 0.5920(2) 0.0523(7) Uani 1 1 d . . .
H22A H 1.4695 0.7332 0.6005 0.063 Uiso 1 1 calc R B .
C23 C 1.2262(4) 0.7329(2) 0.6573(2) 0.0491(7) Uani 1 1 d . B .
H23A H 1.2373 0.6827 0.7095 0.059 Uiso 1 1 calc R . .
C24 C 1.4915(4) 0.7596(2) 0.3642(2) 0.0479(7) Uani 1 1 d . . .
C25 C 1.4125(5) 0.7765(3) 0.2852(2) 0.0586(8) Uani 1 1 d . . .
H25A H 1.3744 0.8411 0.2615 0.070 Uiso 1 1 calc R . .
C26 C 1.3898(4) 0.6972(3) 0.2411(2) 0.0578(8) Uani 1 1 d . . .
H26A H 1.3365 0.7086 0.1873 0.069 Uiso 1 1 calc R . .
C27 C 1.4456(3) 0.6004(2) 0.27592(19) 0.0442(6) Uani 1 1 d . . .
C28 C 1.5245(4) 0.5845(2) 0.3561(2) 0.0494(7) Uani 1 1 d . . .
H28A H 1.5617 0.5199 0.3804 0.059 Uiso 1 1 calc R . .
C29 C 1.5484(4) 0.6641(3) 0.4001(2) 0.0529(7) Uani 1 1 d . . .
H29A H 1.6025 0.6533 0.4535 0.063 Uiso 1 1 calc R . .
C30 C 1.4187(4) 0.5134(3) 0.2289(2) 0.0487(7) Uani 1 1 d . . .
O9 O 0.9664(5) 0.8894(3) 0.3064(4) 0.1511(18) Uani 1 1 d . . .
H9B H 0.8870 0.9211 0.3322 0.181 Uiso 1 1 d R . .
H9D H 0.9305 0.8210 0.3079 0.181 Uiso 1 1 d R . .
O10 O 0.8504(12) 0.9932(7) 0.7423(6) 0.137(3) Uani 0.50 1 d P . .

loop_
_atom_site_aniso_label
_atom_site_aniso_U_11
_atom_site_aniso_U_22
_atom_site_aniso_U_33
_atom_site_aniso_U_23
_atom_site_aniso_U_13
_atom_site_aniso_U_12
Cd 0.03746(12) 0.04176(12) 0.03934(12) -0.00379(8) -0.00235(8) 0.01033(8)
S 0.0592(5) 0.0531(5) 0.0634(5) -0.0164(4) 0.0178(4) -0.0148(4)
O1 0.0828(18) 0.0645(16) 0.0677(15) -0.0251(13) -0.0226(13) 0.0077(13)
O2 0.047(3) 0.052(4) 0.083(6) -0.012(6) 0.005(5) 0.007(3)
O2' 0.041(6) 0.051(6) 0.068(11) 0.007(8) 0.011(6) 0.015(4)
O4 0.0464(12) 0.0570(13) 0.0512(12) 0.0060(10) 0.0033(9) 0.0101(10)
O5 0.0504(14) 0.103(2) 0.097(2) -0.0468(17) 0.0091(13) -0.0246(14)
O6 0.106(2) 0.0501(14) 0.0818(18) -0.0037(13) 0.0326(16) -0.0150(14)
O7 0.0688(15) 0.0559(13) 0.0677(15) -0.0198(12) -0.0208(12) 0.0145(12)
O8 0.041(7) 0.061(6) 0.053(4) -0.016(4) -0.010(5) -0.014(5)
O8' 0.051(8) 0.068(6) 0.051(5) -0.007(4) -0.018(6) -0.021(6)
N1 0.0439(13) 0.0401(12) 0.0410(12) -0.0013(10) -0.0050(10) 0.0056(10)
N2 0.0503(14) 0.0516(14) 0.0372(12) -0.0072(10) -0.0054(10) 0.0101(11)
N3 0.0381(12) 0.0395(12) 0.0523(14) -0.0100(10) -0.0067(10) 0.0084(10)
N4 0.050(5) 0.067(7) 0.069(7) -0.025(5) -0.014(5) 0.027(5)
N4' 0.037(4) 0.051(5) 0.055(5) -0.005(3) -0.001(4) 0.016(3)
C1 0.0647(19) 0.0422(15) 0.0414(15) -0.0063(12) -0.0095(13) 0.0083(14)
C2 0.0624(19) 0.0387(15) 0.0417(15) -0.0034(12) -0.0098(13) 0.0130(13)
C3 0.0362(13) 0.0478(15) 0.0350(13) -0.0056(11) 0.0022(10) 0.0035(12)
C4 0.0467(16) 0.0435(15) 0.0478(16) -0.0108(13) -0.0043(12) 0.0057(13)
C5 0.0454(16) 0.0374(14) 0.0519(16) -0.0020(12) -0.0069(13) 0.0084(12)
C6 0.0451(16) 0.066(2) 0.0432(16) -0.0141(14) -0.0025(13) 0.0031(15)
C7 0.080(2) 0.077(2) 0.0498(19) -0.0176(17) -0.0200(17) 0.009(2)
C8 0.065(4) 0.141(7) 0.027(3) -0.013(4) -0.003(3) 0.052(5)
C8' 0.074(5) 0.089(5) 0.047(4) -0.018(4) -0.014(3) 0.017(4)
C9 0.0384(15) 0.0400(15) 0.073(2) -0.0076(14) 0.0006(14) 0.0056(12)
C10 0.0372(16) 0.0527(19) 0.104(3) -0.0257(19) 0.0076(17) 0.0040(14)
C11 0.0465(18) 0.057(2) 0.108(3) -0.045(2) -0.0316(19) 0.0245(16)
C12 0.076(2) 0.057(2) 0.075(2) -0.0206(18) -0.032(2) 0.0352(18)
C13 0.0596(19) 0.0471(16) 0.0554(18) -0.0139(14) -0.0163(15) 0.0166(14)
C14 0.034(5) 0.032(9) 0.08(2) -0.012(11) -0.004(9) 0.010(6)
C15 0.035(5) 0.060(6) 0.103(8) -0.035(6) -0.004(5) 0.016(4)
C16 0.029(3) 0.051(5) 0.112(7) -0.036(5) -0.003(5) 0.012(3)
C14' 0.035(4) 0.030(5) 0.062(7) -0.008(5) 0.001(6) -0.003(3)
C15' 0.036(4) 0.053(5) 0.085(6) -0.018(5) 0.001(5) 0.014(3)
C16' 0.037(5) 0.057(5) 0.091(6) -0.023(5) 0.000(5) 0.010(3)
C17 0.0415(15) 0.0467(16) 0.0468(15) -0.0098(13) -0.0004(12) 0.0075(12)
C18 0.0438(15) 0.0416(14) 0.0455(15) -0.0080(12) 0.0023(12) 0.0033(12)
C19 0.058(2) 0.0560(19) 0.076(2) 0.0116(17) 0.0099(17) 0.0226(16)
C20 0.071(2) 0.054(2) 0.072(2) 0.0165(17) 0.0143(18) 0.0125(17)
C21 0.0491(17) 0.0448(16) 0.0542(17) -0.0135(14) 0.0102(14) -0.0048(13)
C22 0.0414(16) 0.0642(19) 0.0506(17) -0.0120(15) -0.0025(13) 0.0045(14)
C23 0.0442(16) 0.0584(18) 0.0427(15) -0.0053(13) -0.0049(12) 0.0060(14)
C24 0.0429(15) 0.0498(16) 0.0478(16) -0.0114(13) 0.0103(12) -0.0050(13)
C25 0.070(2) 0.0490(17) 0.0500(18) -0.0016(14) 0.0037(16) 0.0077(16)
C26 0.064(2) 0.064(2) 0.0420(16) -0.0037(15) -0.0057(14) 0.0093(16)
C27 0.0355(14) 0.0534(17) 0.0425(14) -0.0106(13) 0.0020(11) 0.0012(12)
C28 0.0434(16) 0.0531(17) 0.0526(17) -0.0119(14) -0.0079(13) 0.0090(13)
C29 0.0472(17) 0.0606(19) 0.0534(17) -0.0167(15) -0.0083(14) 0.0048(14)
C30 0.0359(14) 0.065(2) 0.0456(17) -0.0160(14) 0.0026(12) -0.0012(14)
O9 0.108(3) 0.117(3) 0.246(6) -0.083(4) -0.015(3) 0.007(2)
O10 0.152(8) 0.134(7) 0.129(6) -0.019(5) -0.045(6) 0.027(6)

loop_
_atom_type_symbol
_atom_type_description
_atom_type_scat_dispersion_real
_atom_type_scat_dispersion_imag
_atom_type_scat_source
C C 0.0033 0.0016 'International Tables Vol C Tables 4.2.6.8 and 6.1.1.4'
H H 0.0000 0.0000 'International Tables Vol C Tables 4.2.6.8 and 6.1.1.4'
N N 0.0061 0.0033 'International Tables Vol C Tables 4.2.6.8 and 6.1.1.4'
O O 0.0106 0.0060 'International Tables Vol C Tables 4.2.6.8 and 6.1.1.4'
S S 0.1246 0.1234 'International Tables Vol C Tables 4.2.6.8 and 6.1.1.4'
Cd Cd -0.8075 1.2024 'International Tables Vol C Tables 4.2.6.8 and 6.1.1.4'

loop_
_geom_angle_atom_site_label_1
_geom_angle_atom_site_label_2
_geom_angle_atom_site_label_3
_geom_angle
_geom_angle_site_symmetry_1
_geom_angle_site_symmetry_3
N3 Cd N1 95.18(8) . .
N3 Cd O4 138.46(8) . .
N1 Cd O4 95.04(8) . .
N3 Cd O7 101.90(8) . 2_766
N1 Cd O7 137.54(9) . 2_766
O4 Cd O7 97.17(9) . 2_766
N3 Cd O8' 135.5(4) . 2_766
N1 Cd O8' 84.2(7) . 2_766
O4 Cd O8' 85.5(4) . 2_766
O7 Cd O8' 56.6(6) 2_766 2_766
N3 Cd O3 88.18(12) . .
N1 Cd O3 129.72(14) . .
O4 Cd O3 55.16(12) . .
O7 Cd O3 89.75(14) 2_766 .
O8' Cd O3 125.7(6) 2_766 .
N3 Cd O3' 86.38(12) . .
N1 Cd O3' 117.87(14) . .
O4 Cd O3' 53.52(12) . .
O7 Cd O3' 101.89(14) 2_766 .
O8' Cd O3' 132.9(6) 2_766 .
N3 Cd O8 127.7(4) . 2_766
N1 Cd O8 85.7(6) . 2_766
O4 Cd O8 93.1(4) . 2_766
O7 Cd O8 53.2(6) 2_766 2_766
O3 Cd O8 129.7(6) . 2_766
O3' Cd O8 138.3(5) . 2_766
O6 S O5 119.94(19) . .
O6 S C21 108.96(16) . .
O5 S C21 108.67(17) . .
O6 S C24 108.12(17) . .
O5 S C24 108.13(16) . .
C21 S C24 101.43(14) . .
C17 O3 Cd 87.8(3) . .
C17 O3' Cd 86.7(3) . .
C17 O4 Cd 95.99(17) . .
C30 O7 Cd 94.59(19) . 2_766
C30 O8 Cd 85.0(14) . 2_766
C30 O8' Cd 89.3(14) . 2_766
C5 N1 C1 116.5(2) . .
C5 N1 Cd 123.31(18) . .
C1 N1 Cd 119.31(19) . .
C6 N2 C3 128.2(3) . .
C6 N2 H2A 115.9 . .
C3 N2 H2A 115.9 . .
C9 N3 C13 116.9(3) . .
C9 N3 Cd 121.46(19) . .
C13 N3 Cd 119.9(2) . .
C14 N4 C11 135.5(9) . .
C14 N4 H4C 112.2 . .
C11 N4 H4C 112.2 . .
C14' N4' C11 117.2(8) . .
C14' N4' H4'A 121.4 . .
C11 N4' H4'A 121.4 . .
N1 C1 C2 123.3(3) . .
N1 C1 H1A 118.3 . .
C2 C1 H1A 118.3 . .
C1 C2 C3 119.4(3) . .
C1 C2 H2B 120.3 . .
C3 C2 H2B 120.3 . .
C4 C3 C2 117.6(3) . .
C4 C3 N2 125.1(3) . .
C2 C3 N2 117.3(2) . .
C5 C4 C3 118.5(3) . .
C5 C4 H4A 120.7 . .
C3 C4 H4A 120.7 . .
N1 C5 C4 124.6(3) . .
N1 C5 H5A 117.7 . .
C4 C5 H5A 117.7 . .
O1 C6 N2 123.3(3) . .
O1 C6 C7 123.3(3) . .
N2 C6 C7 113.3(3) . .
C8 C7 C8' 82.7(5) . .
C8 C7 C6 119.3(4) . .
C8' C7 C6 112.1(4) . .
C8 C7 H7A 107.9 . .
C8' C7 H7A 126.2 . .
C6 C7 H7A 107.6 . .
C8 C7 H7B 106.6 . .
C6 C7 H7B 107.8 . .
H7A C7 H7B 107.2 . .
C8' C7 H7C 108.5 . .
C6 C7 H7C 109.7 . .
C8' C7 H7D 109.2 . .
C6 C7 H7D 109.1 . .
H7C C7 H7D 108.1 . .
C7 C8 H8A 107.0 . .
C7 C8 H8B 105.6 . .
H8A C8 H8B 106.7 . .
C7 C8' H8'A 109.2 . .
C7 C8' H8'B 109.8 . .
H8'A C8' H8'B 108.5 . .
N3 C9 C10 123.8(3) . .
N3 C9 H9A 118.1 . .
C10 C9 H9A 118.1 . .
C9 C10 C11 118.7(3) . .
C9 C10 H10A 120.7 . .
C11 C10 H10A 120.7 . .
C12 C11 C10 117.7(3) . .
C12 C11 N4' 106.9(4) . .
C10 C11 N4' 135.4(5) . .
C12 C11 N4 131.9(5) . .
C10 C11 N4 110.3(5) . .
N4' C11 N4 25.1(4) . .
C13 C12 C11 119.9(3) . .
C13 C12 H12A 120.1 . .
C11 C12 H12A 120.1 . .
N3 C13 C12 122.9(3) . .
N3 C13 H13A 118.5 . .
C12 C13 H13A 118.5 . .
O2 C14 N4 123.6(15) . .
O2 C14 C15 125.4(18) . .
N4 C14 C15 110.9(12) . .
C16 C15 C14 110.9(11) . .
C16 C15 H15A 109.5 . .
C14 C15 H15A 109.5 . .
C16 C15 H15B 109.5 . .
C14 C15 H15B 109.5 . .
H15A C15 H15B 108.1 . .
C15 C16 C16' 110.7(8) . 2_477
C15 C16 H16A 110.7 . .
C15 C16 H16B 109.7 . .
H16A C16 H16B 108.5 . .
O2' C14' N4' 123.4(13) . .
O2' C14' C15' 124.7(12) . .
N4' C14' C15' 111.9(9) . .
C16' C15' C14' 110.5(8) . .
C16' C15' H15C 109.6 . .
C14' C15' H15C 109.6 . .
C16' C15' H15D 109.6 . .
C14' C15' H15D 109.6 . .
H15C C15' H15D 108.1 . .
C15' C16' H16C 109.3 . .
C15' C16' H16D 108.7 . .
H16C C16' H16D 108.1 . .
O3' C17 O4 120.7(3) . .
O4 C17 O3 120.3(3) . .
O3' C17 C18 120.1(3) . .
O4 C17 C18 117.9(2) . .
O3 C17 C18 120.1(3) . .
C19 C18 C23 119.9(3) . .
C19 C18 C17 120.4(3) . .
C23 C18 C17 119.7(3) . .
C18 C19 C20 119.9(3) . .
C18 C19 H19A 120.1 . .
C20 C19 H19A 120.1 . .
C21 C20 C19 119.3(3) . .
C21 C20 H20A 120.3 . .
C19 C20 H20A 120.3 . .
C22 C21 C20 121.4(3) . .
C22 C21 S 119.1(2) . .
C20 C21 S 119.2(3) . .
C21 C22 C23 119.2(3) . .
C21 C22 H22A 120.4 . .
C23 C22 H22A 120.4 . .
C22 C23 C18 120.4(3) . .
C22 C23 H23A 119.8 . .
C18 C23 H23A 119.8 . .
C25 C24 C29 120.7(3) . .
C25 C24 S 120.1(2) . .
C29 C24 S 119.2(3) . .
C24 C25 C26 119.7(3) . .
C24 C25 H25A 120.2 . .
C26 C25 H25A 120.2 . .
C25 C26 C27 120.6(3) . .
C25 C26 H26A 119.7 . .
C27 C26 H26A 119.7 . .
C28 C27 C26 119.0(3) . .
C28 C27 C30 120.2(3) . .
C26 C27 C30 120.8(3) . .
C29 C28 C27 120.5(3) . .
C29 C28 H28A 119.7 . .
C27 C28 H28A 119.7 . .
C24 C29 C28 119.5(3) . .
C24 C29 H29A 120.2 . .
C28 C29 H29A 120.2 . .
O8 C30 O7 125.1(12) . .
O7 C30 O8' 119.5(12) . .
O8 C30 C27 115.6(12) . .
O7 C30 C27 118.7(3) . .
O8' C30 C27 121.2(12) . .
H9B O9 H9D 109.8 . .

loop_
_geom_bond_atom_site_label_1
_geom_bond_atom_site_label_2
_geom_bond_distance
_geom_bond_site_symmetry_2
Cd N3 2.270(2) .
Cd N1 2.281(2) .
Cd O4 2.291(2) .
Cd O7 2.300(2) 2_766
Cd O8' 2.38(3) 2_766
Cd O3 2.451(5) .
Cd O3' 2.497(5) .
Cd O8 2.54(2) 2_766
S O6 1.431(3) .
S O5 1.435(3) .
S C21 1.766(3) .
S C24 1.775(3) .
O1 C6 1.208(4) .
O2 C14 1.19(2) .
O3 C17 1.284(5) .
O2' C14' 1.205(16) .
O3' C17 1.238(5) .
O4 C17 1.252(3) .
O7 C30 1.256(4) .
O7 Cd 2.300(2) 2_766
O8 C30 1.19(3) .
O8 Cd 2.54(2) 2_766
O8' C30 1.31(3) .
O8' Cd 2.38(3) 2_766
N1 C5 1.326(4) .
N1 C1 1.339(4) .
N2 C6 1.362(4) .
N2 C3 1.391(4) .
N2 H2A 0.8600 .
N3 C9 1.334(4) .
N3 C13 1.341(4) .
N4 C14 1.39(2) .
N4 C11 1.447(11) .
N4 H4C 0.8600 .
N4' C14' 1.384(12) .
N4' C11 1.405(11) .
N4' H4'A 0.8600 .
C1 C2 1.367(4) .
C1 H1A 0.9300 .
C2 C3 1.391(4) .
C2 H2B 0.9300 .
C3 C4 1.384(4) .
C4 C5 1.372(4) .
C4 H4A 0.9300 .
C5 H5A 0.9300 .
C6 C7 1.517(5) .
C7 C8 1.438(9) .
C7 C8' 1.459(8) .
C7 H7A 0.9598 .
C7 H7B 0.9600 .
C7 H7C 0.9601 .
C7 H7D 0.9601 .
C8 H8A 0.9600 .
C8 H8B 0.9599 .
C8' H8'A 0.9600 .
C8' H8'B 0.9600 .
C9 C10 1.376(4) .
C9 H9A 0.9300 .
C10 C11 1.388(6) .
C10 H10A 0.9300 .
C11 C12 1.378(6) .
C12 C13 1.369(4) .
C12 H12A 0.9300 .
C13 H13A 0.9300 .
C14 C15 1.548(17) .
C15 C16 1.514(12) .
C15 H15A 0.9700 .
C15 H15B 0.9700 .
C16 C16' 1.52(2) 2_477
C16 H16A 0.9600 .
C16 H16B 0.9599 .
C14' C15' 1.521(18) .
C15' C16' 1.513(11) .
C15' H15C 0.9700 .
C15' H15D 0.9700 .
C16' H16C 0.9599 .
C16' H16D 0.9600 .
C17 C18 1.502(4) .
C18 C19 1.376(4) .
C18 C23 1.380(4) .
C19 C20 1.383(5) .
C19 H19A 0.9300 .
C20 C21 1.375(5) .
C20 H20A 0.9300 .
C21 C22 1.366(4) .
C22 C23 1.378(4) .
C22 H22A 0.9300 .
C23 H23A 0.9300 .
C24 C25 1.370(5) .
C24 C29 1.379(4) .
C25 C26 1.378(5) .
C25 H25A 0.9300 .
C26 C27 1.386(4) .
C26 H26A 0.9300 .
C27 C28 1.385(4) .
C27 C30 1.502(4) .
C28 C29 1.381(4) .
C28 H28A 0.9300 .
C29 H29A 0.9300 .
O9 H9B 0.8499 .
O9 H9D 0.9601 .
